data_4509319
loop_
_publ_author_name
'Zheng, Sheng-Run'
'Yang, Qing-Yuan'
'Yang, Rui'
'Pan, Mei'
'Cao, Rong'
'Su, Cheng-Yong'

_publ_section_title
;
 Metal-Directed Assembly of Coordination Polymers with a Multifunctional
 Semirigid Ligand Containing Pyridyl and Benzimidazolyl Donor Groups
;
_journal_issue 5
_journal_name_full 'Crystal Growth &amp; Design'
_journal_page_first 2341
_journal_paper_doi 10.1021/cg801228x
_journal_volume 9
_journal_year 2009
_chemical_formula_sum 'C34 H37 Cd N8 O6.5'
_chemical_formula_weight 774.12
_chemical_name_systematic
; 
 ? 
;
_space_group_IT_number 15
_symmetry_cell_setting monoclinic
_symmetry_space_group_name_Hall '-C 2yc'
_symmetry_space_group_name_H-M 'C 1 2/c 1'
_atom_sites_solution_hydrogens geom
_atom_sites_solution_primary direct
_atom_sites_solution_secondary difmap
_audit_creation_method SHELXL-97
_cell_angle_alpha 90.00
_cell_angle_beta 101.921(15)
_cell_angle_gamma 90.00
_cell_formula_units_Z 4
_cell_length_a 30.954(4)
_cell_length_b 14.9030(16)
_cell_length_c 8.2254(11)
_cell_measurement_reflns_used 1669
_cell_measurement_temperature 150(2)
_cell_measurement_theta_max 62.0047
_cell_measurement_theta_min 3.3045
_cell_volume 3712.6(8)
_computing_cell_refinement
;
CrysAlis RED, Oxford Diffraction Ltd.,
Version 1.171.31.7 (release 18-10-2006 CrysAlis171 .NET)
(compiled Oct 18 2006,16:28:17)
;
_computing_data_collection
;
CrysAlis CCD, Oxford Diffraction Ltd.,
Version 1.171.31.7 (release 18-10-2006 CrysAlis171 .NET)
(compiled Oct 18 2006,16:28:17)
;
_computing_data_reduction
;
CrysAlis RED, Oxford Diffraction Ltd.,
Version 1.171.31.7 (release 18-10-2006 CrysAlis171 .NET)
(compiled Oct 18 2006,16:28:17)
;
_computing_structure_refinement 'SHELXL-97 (Sheldrick, 1997)'
_computing_structure_solution 'SHELXS-97 (Sheldrick, 1990)'
_diffrn_ambient_temperature 150(2)
_diffrn_detector_area_resol_mean 16.0855
_diffrn_measured_fraction_theta_full 0.943
_diffrn_measured_fraction_theta_max 0.943
_diffrn_measurement_device_type 'Gemini S Ultra'
_diffrn_measurement_method '\w and \p scan'
_diffrn_radiation_monochromator graphite
_diffrn_radiation_source 'Enhance (Cu) X-ray Source'
_diffrn_radiation_type CuK\a
_diffrn_radiation_wavelength 1.54178
_diffrn_reflns_av_R_equivalents 0.0428
_diffrn_reflns_av_sigmaI/netI 0.0511
_diffrn_reflns_limit_h_max 35
_diffrn_reflns_limit_h_min -34
_diffrn_reflns_limit_k_max 13
_diffrn_reflns_limit_k_min -16
_diffrn_reflns_limit_l_max 9
_diffrn_reflns_limit_l_min -7
_diffrn_reflns_number 5513
_diffrn_reflns_theta_full 60.98
_diffrn_reflns_theta_max 60.98
_diffrn_reflns_theta_min 3.30
_diffrn_standards_decay_% none
_exptl_absorpt_coefficient_mu 5.165
_exptl_absorpt_correction_T_max 1.00000
_exptl_absorpt_correction_T_min 0.73027
_exptl_absorpt_correction_type multi-scan
_exptl_crystal_colour YELLOW
_exptl_crystal_density_diffrn 1.385
_exptl_crystal_density_method 'not measured'
_exptl_crystal_description BLOCK
_exptl_crystal_F_000 1588
_exptl_crystal_size_max 0.22
_exptl_crystal_size_mid 0.20
_exptl_crystal_size_min 0.12
_refine_diff_density_max 1.683
_refine_diff_density_min -1.100
_refine_diff_density_rms 0.127
_refine_ls_extinction_method none
_refine_ls_goodness_of_fit_ref 1.007
_refine_ls_hydrogen_treatment geom
_refine_ls_matrix_type full
_refine_ls_number_parameters 236
_refine_ls_number_reflns 2673
_refine_ls_number_restraints 0
_refine_ls_restrained_S_all 1.007
_refine_ls_R_factor_all 0.0798
_refine_ls_R_factor_gt 0.0687
_refine_ls_shift/su_max 0.000
_refine_ls_shift/su_mean 0.000
_refine_ls_structure_factor_coef Fsqd
_refine_ls_weighting_details 'calc w=1/[\s^2^(Fo^2^)+(0.1512P)^2^+0.0000P] where P=(Fo^2^+2Fc^2^)/3'
_refine_ls_weighting_scheme calc
_refine_ls_wR_factor_gt 0.1856
_refine_ls_wR_factor_ref 0.1942
_reflns_number_gt 2117
_reflns_number_total 2673
_reflns_threshold_expression >2sigma(I)
_cod_data_source_file cg801228xsup1.cif
_cod_data_source_block Cd(Ac)2
_cod_depositor_comments
;
The following automatic conversions were performed:

'_symmetry_cell_setting' value 'Monoclinic' changed to 'monoclinic'
according to /home/saulius/struct/CIF-dictionaries/cif_core.dic
dictionary named 'cif_core.dic' version 2.4.2 from 2011-04-26.

Automatic conversion script
Id: cif_fix_values 1891 2012-01-12 08:04:46Z andrius 
;
_cod_original_sg_symbol_H-M C2/c
_cod_original_formula_sum 'C34 H37 Cd N8 O6.50'
_cod_database_code 4509319

loop_
_symmetry_equiv_pos_as_xyz
'x, y, z'
'-x, y, -z+1/2'
'x+1/2, y+1/2, z'
'-x+1/2, y+1/2, -z+1/2'
'-x, -y, -z'
'x, -y, z-1/2'
'-x+1/2, -y+1/2, -z'
'x+1/2, -y+1/2, z-1/2'

loop_
_atom_site_label
_atom_site_type_symbol
_atom_site_fract_x
_atom_site_fract_y
_atom_site_fract_z
_atom_site_U_iso_or_equiv
_atom_site_adp_type
_atom_site_occupancy
_atom_site_symmetry_multiplicity
_atom_site_calc_flag
_atom_site_refinement_flags
Cd1 Cd 1.0000 0.13890(5) 0.2500 0.0404(3) Uani 1 2 d S
N1 N 1.2577(2) 0.3651(4) 0.0566(8) 0.0477(16) Uani 1 1 d .
O2 O 0.96999(18) 0.1233(4) -0.0370(6) 0.0522(14) Uani 1 1 d .
N3 N 1.07107(18) 0.1456(4) 0.1885(7) 0.0406(14) Uani 1 1 d .
N2 N 1.1909(2) 0.3441(4) 0.1197(8) 0.0469(16) Uani 1 1 d .
O1W O 1.0000 -0.0148(5) 0.2500 0.068(2) Uani 1 2 d S
O1 O 0.97714(19) 0.2622(4) 0.0498(7) 0.0559(14) Uani 1 1 d .
N4 N 1.2372(2) 0.2647(5) 0.4239(8) 0.0486(15) Uani 1 1 d .
C11 C 1.1334(2) 0.2383(5) 0.1711(8) 0.0410(17) Uani 1 1 d .
C3 C 1.1896(3) 0.4316(6) -0.3526(10) 0.059(2) Uani 1 1 d .
H3A H 1.1909 0.4502 -0.4594 0.071 Uiso 1 1 calc R
C6 C 1.1834(3) 0.3737(5) -0.0429(10) 0.0467(18) Uani 1 1 d .
C2 C 1.2288(3) 0.4162(5) -0.2384(10) 0.051(2) Uani 1 1 d .
H2A H 1.2561 0.4255 -0.2655 0.062 Uiso 1 1 calc R
C15 C 1.0924(2) 0.2239(5) 0.2124(9) 0.0441(17) Uani 1 1 d .
H15A H 1.0794 0.2710 0.2588 0.053 Uiso 1 1 calc R
C1 C 1.2251(3) 0.3860(5) -0.0802(10) 0.0465(19) Uani 1 1 d .
C9 C 1.2598(3) 0.3081(6) 0.3347(9) 0.0479(19) Uani 1 1 d .
C14 C 1.0891(3) 0.0775(6) 0.1188(10) 0.0499(19) Uani 1 1 d .
H14A H 1.0747 0.0225 0.1028 0.060 Uiso 1 1 calc R
C10 C 1.1557(3) 0.3280(6) 0.2089(10) 0.0514(19) Uani 1 1 d .
H10A H 1.1337 0.3750 0.1809 0.062 Uiso 1 1 calc R
H10B H 1.1678 0.3317 0.3273 0.062 Uiso 1 1 calc R
C4 C 1.1491(3) 0.4201(6) -0.3119(11) 0.061(2) Uani 1 1 d .
H4A H 1.1239 0.4315 -0.3926 0.074 Uiso 1 1 calc R
C7 C 1.2359(2) 0.3401(5) 0.1709(10) 0.0434(17) Uani 1 1 d .
C13 C 1.1289(3) 0.0884(6) 0.0705(11) 0.058(2) Uani 1 1 d .
H13A H 1.1407 0.0413 0.0195 0.069 Uiso 1 1 calc R
C5 C 1.1441(3) 0.3923(6) -0.1565(11) 0.057(2) Uani 1 1 d .
H5A H 1.1165 0.3864 -0.1292 0.068 Uiso 1 1 calc R
C12 C 1.1510(2) 0.1672(6) 0.0968(10) 0.0478(18) Uani 1 1 d .
H12A H 1.1780 0.1738 0.0651 0.057 Uiso 1 1 calc R
C17 C 0.9652(3) 0.2052(7) -0.0628(10) 0.054(2) Uani 1 1 d .
C8 C 1.3083(3) 0.3262(7) 0.3794(11) 0.063(2) Uani 1 1 d .
H8A H 1.3202 0.3024 0.4879 0.095 Uiso 1 1 calc R
H8B H 1.3133 0.3898 0.3795 0.095 Uiso 1 1 calc R
H8C H 1.3226 0.2981 0.2995 0.095 Uiso 1 1 calc R
C16 C 0.9436(3) 0.2381(8) -0.2351(11) 0.080(3) Uani 1 1 d .
H16A H 0.9621 0.2821 -0.2713 0.120 Uiso 1 1 calc R
H16B H 0.9154 0.2644 -0.2319 0.120 Uiso 1 1 calc R
H16D H 0.9394 0.1884 -0.3111 0.120 Uiso 1 1 calc R
O2W O 1.0440(7) 0.4056(12) 0.041(3) 0.114(6) Uani 0.50 1 d P
O3W O 1.0485(11) 0.560(2) -0.118(4) 0.102(11) Uani 0.25 1 d P

loop_
_atom_site_aniso_label
_atom_site_aniso_U_11
_atom_site_aniso_U_22
_atom_site_aniso_U_33
_atom_site_aniso_U_23
_atom_site_aniso_U_13
_atom_site_aniso_U_12
Cd1 0.0440(5) 0.0446(5) 0.0378(4) 0.000 0.0203(3) 0.000
N1 0.057(4) 0.047(4) 0.046(4) 0.005(3) 0.027(3) -0.005(3)
O2 0.058(3) 0.062(4) 0.037(3) -0.002(3) 0.013(2) 0.001(3)
N3 0.036(3) 0.052(4) 0.039(3) 0.000(3) 0.019(2) -0.004(3)
N2 0.053(4) 0.053(4) 0.041(3) -0.005(3) 0.023(3) -0.010(3)
O1W 0.105(7) 0.041(5) 0.075(5) 0.000 0.059(5) 0.000
O1 0.078(4) 0.048(3) 0.048(3) -0.004(3) 0.027(3) 0.006(3)
N4 0.055(4) 0.052(4) 0.045(3) -0.001(3) 0.024(3) -0.007(3)
C11 0.044(4) 0.049(5) 0.033(3) 0.001(3) 0.016(3) 0.005(3)
C3 0.087(6) 0.049(5) 0.044(4) 0.007(4) 0.021(4) -0.002(4)
C6 0.055(4) 0.041(4) 0.048(4) -0.006(4) 0.020(4) -0.005(3)
C2 0.070(5) 0.038(4) 0.054(5) 0.000(4) 0.031(4) 0.000(4)
C15 0.042(4) 0.051(5) 0.043(4) -0.001(3) 0.018(3) -0.002(3)
C1 0.059(5) 0.035(4) 0.053(5) -0.003(3) 0.028(4) 0.001(3)
C9 0.054(4) 0.053(5) 0.044(4) -0.009(4) 0.027(4) -0.012(4)
C14 0.052(4) 0.047(5) 0.057(4) -0.005(4) 0.028(4) -0.004(4)
C10 0.053(4) 0.059(5) 0.048(4) -0.007(4) 0.024(4) -0.005(4)
C4 0.070(5) 0.057(6) 0.056(5) 0.003(4) 0.008(4) -0.003(4)
C7 0.047(4) 0.040(4) 0.050(4) -0.001(3) 0.026(3) -0.002(3)
C13 0.053(5) 0.061(6) 0.068(5) -0.013(5) 0.032(4) -0.007(4)
C5 0.060(5) 0.053(5) 0.057(5) -0.009(4) 0.011(4) -0.013(4)
C12 0.043(4) 0.057(5) 0.048(4) -0.002(4) 0.021(3) -0.001(3)
C17 0.052(4) 0.070(6) 0.045(4) 0.003(5) 0.017(4) 0.020(4)
C8 0.057(5) 0.081(6) 0.057(5) 0.010(5) 0.021(4) -0.022(5)
C16 0.080(6) 0.112(9) 0.050(5) 0.015(6) 0.017(5) 0.035(6)
O2W 0.148(16) 0.076(11) 0.123(14) 0.001(11) 0.036(12) -0.003(11)
O3W 0.12(2) 0.09(2) 0.10(2) 0.011(18) 0.014(18) 0.07(2)

loop_
_atom_type_symbol
_atom_type_description
_atom_type_scat_dispersion_real
_atom_type_scat_dispersion_imag
_atom_type_scat_source
C C 0.0181 0.0091 'International Tables Vol C Tables 4.2.6.8 and 6.1.1.4'
H H 0.0000 0.0000 'International Tables Vol C Tables 4.2.6.8 and 6.1.1.4'
N N 0.0311 0.0180 'International Tables Vol C Tables 4.2.6.8 and 6.1.1.4'
O O 0.0492 0.0322 'International Tables Vol C Tables 4.2.6.8 and 6.1.1.4'
Cd Cd 0.1185 4.6533 'International Tables Vol C Tables 4.2.6.8 and 6.1.1.4'

loop_
_geom_angle_atom_site_label_1
_geom_angle_atom_site_label_2
_geom_angle_atom_site_label_3
_geom_angle
_geom_angle_site_symmetry_1
_geom_angle_site_symmetry_3
O1W Cd1 N3 92.41(15) . .
O1W Cd1 N3 92.41(15) . 2_755
N3 Cd1 N3 175.2(3) . 2_755
O1W Cd1 O2 84.36(14) . .
N3 Cd1 O2 88.9(2) . .
N3 Cd1 O2 91.5(2) 2_755 .
O1W Cd1 O2 84.36(14) . 2_755
N3 Cd1 O2 91.5(2) . 2_755
N3 Cd1 O2 88.9(2) 2_755 2_755
O2 Cd1 O2 168.7(3) . 2_755
O1W Cd1 O1 138.03(13) . 2_755
N3 Cd1 O1 87.72(19) . 2_755
N3 Cd1 O1 88.7(2) 2_755 2_755
O2 Cd1 O1 137.6(2) . 2_755
O2 Cd1 O1 53.70(19) 2_755 2_755
O1W Cd1 O1 138.03(13) . .
N3 Cd1 O1 88.7(2) . .
N3 Cd1 O1 87.72(19) 2_755 .
O2 Cd1 O1 53.70(19) . .
O2 Cd1 O1 137.6(2) 2_755 .
O1 Cd1 O1 83.9(3) 2_755 .
O1W Cd1 C17 111.0(2) . 2_755
N3 Cd1 C17 89.0(2) . 2_755
N3 Cd1 C17 89.3(2) 2_755 2_755
O2 Cd1 C17 164.6(3) . 2_755
O2 Cd1 C17 26.7(2) 2_755 2_755
O1 Cd1 C17 27.0(2) 2_755 2_755
O1 Cd1 C17 111.0(3) . 2_755
O1W Cd1 C17 111.0(2) . .
N3 Cd1 C17 89.3(2) . .
N3 Cd1 C17 89.0(2) 2_755 .
O2 Cd1 C17 26.7(2) . .
O2 Cd1 C17 164.6(3) 2_755 .
O1 Cd1 C17 111.0(3) 2_755 .
O1 Cd1 C17 27.0(2) . .
C17 Cd1 C17 138.0(4) 2_755 .
C7 N1 C1 104.4(6) . .
C17 O2 Cd1 94.7(5) . .
C15 N3 C14 119.1(6) . .
C15 N3 Cd1 117.4(5) . .
C14 N3 Cd1 123.3(5) . .
C7 N2 C6 105.5(6) . .
C7 N2 C10 131.2(7) . .
C6 N2 C10 123.2(7) . .
C17 O1 Cd1 89.4(5) . .
C9 N4 N4 112.9(8) . 7_756
C12 C11 C15 116.6(7) . .
C12 C11 C10 124.3(6) . .
C15 C11 C10 119.1(7) . .
C4 C3 C2 121.8(8) . .
C4 C3 H3A 119.1 . .
C2 C3 H3A 119.1 . .
N2 C6 C1 106.0(7) . .
N2 C6 C5 131.1(7) . .
C1 C6 C5 122.8(8) . .
C3 C2 C1 116.9(8) . .
C3 C2 H2A 121.6 . .
C1 C2 H2A 121.6 . .
N3 C15 C11 123.1(7) . .
N3 C15 H15A 118.5 . .
C11 C15 H15A 118.5 . .
N1 C1 C6 110.1(7) . .
N1 C1 C2 129.8(7) . .
C6 C1 C2 120.0(8) . .
N4 C9 C7 116.9(7) . .
N4 C9 C8 126.0(8) . .
C7 C9 C8 117.0(7) . .
N3 C14 C13 120.6(7) . .
N3 C14 H14A 119.7 . .
C13 C14 H14A 119.7 . .
N2 C10 C11 113.6(6) . .
N2 C10 H10A 108.8 . .
C11 C10 H10A 108.8 . .
N2 C10 H10B 108.8 . .
C11 C10 H10B 108.8 . .
H10A C10 H10B 107.7 . .
C3 C4 C5 123.0(8) . .
C3 C4 H4A 118.5 . .
C5 C4 H4A 118.5 . .
N1 C7 N2 113.9(7) . .
N1 C7 C9 120.6(7) . .
N2 C7 C9 125.5(6) . .
C12 C13 C14 120.5(8) . .
C12 C13 H13A 119.7 . .
C14 C13 H13A 119.7 . .
C4 C5 C6 115.3(8) . .
C4 C5 H5A 122.3 . .
C6 C5 H5A 122.3 . .
C13 C12 C11 120.0(7) . .
C13 C12 H12A 120.0 . .
C11 C12 H12A 120.0 . .
O2 C17 O1 122.1(7) . .
O2 C17 C16 119.4(9) . .
O1 C17 C16 118.5(9) . .
O2 C17 Cd1 58.6(4) . .
O1 C17 Cd1 63.6(4) . .
C16 C17 Cd1 176.5(8) . .
C9 C8 H8A 109.5 . .
C9 C8 H8B 109.5 . .
H8A C8 H8B 109.5 . .
C9 C8 H8C 109.5 . .
H8A C8 H8C 109.5 . .
H8B C8 H8C 109.5 . .
C17 C16 H16A 109.5 . .
C17 C16 H16B 109.5 . .
H16A C16 H16B 109.5 . .
C17 C16 H16D 109.5 . .
H16A C16 H16D 109.5 . .
H16B C16 H16D 109.5 . .

loop_
_geom_bond_atom_site_label_1
_geom_bond_atom_site_label_2
_geom_bond_distance
_geom_bond_site_symmetry_2
Cd1 O1W 2.291(8) .
Cd1 N3 2.359(5) .
Cd1 N3 2.359(5) 2_755
Cd1 O2 2.363(5) .
Cd1 O2 2.363(5) 2_755
Cd1 O1 2.472(6) 2_755
Cd1 O1 2.472(6) .
Cd1 C17 2.759(8) 2_755
Cd1 C17 2.759(8) .
N1 C7 1.319(10) .
N1 C1 1.383(11) .
O2 C17 1.243(11) .
N3 C15 1.336(9) .
N3 C14 1.342(10) .
N2 C7 1.372(10) .
N2 C6 1.382(10) .
N2 C10 1.453(10) .
O1 C17 1.255(11) .
N4 C9 1.288(10) .
N4 N4 1.408(13) 7_756
C11 C12 1.390(11) .
C11 C15 1.396(10) .
C11 C10 1.507(11) .
C3 C4 1.374(13) .
C3 C2 1.391(12) .
C3 H3A 0.9300 .
C6 C1 1.398(11) .
C6 C5 1.400(12) .
C2 C1 1.404(11) .
C2 H2A 0.9300 .
C15 H15A 0.9300 .
C9 C7 1.476(11) .
C9 C8 1.495(11) .
C14 C13 1.380(11) .
C14 H14A 0.9300 .
C10 H10A 0.9700 .
C10 H10B 0.9700 .
C4 C5 1.383(13) .
C4 H4A 0.9300 .
C13 C12 1.353(12) .
C13 H13A 0.9300 .
C5 H5A 0.9300 .
C12 H12A 0.9300 .
C17 C16 1.518(12) .
C8 H8A 0.9600 .
C8 H8B 0.9600 .
C8 H8C 0.9600 .
C16 H16A 0.9600 .
C16 H16B 0.9600 .
C16 H16D 0.9600 .

loop_
_geom_torsion_atom_site_label_1
_geom_torsion_atom_site_label_2
_geom_torsion_atom_site_label_3
_geom_torsion_atom_site_label_4
_geom_torsion
_geom_torsion_site_symmetry_1
O1W Cd1 O2 C17 177.0(5) .
N3 Cd1 O2 C17 -90.5(5) .
N3 Cd1 O2 C17 84.7(5) 2_755
O2 Cd1 O2 C17 177.0(5) 2_755
O1 Cd1 O2 C17 -5.0(6) 2_755
O1 Cd1 O2 C17 -1.3(4) .
C17 Cd1 O2 C17 -8.1(12) 2_755
O1W Cd1 N3 C15 -164.4(5) .
N3 Cd1 N3 C15 15.6(5) 2_755
O2 Cd1 N3 C15 111.3(5) .
O2 Cd1 N3 C15 -80.0(5) 2_755
O1 Cd1 N3 C15 -26.4(5) 2_755
O1 Cd1 N3 C15 57.6(5) .
C17 Cd1 N3 C15 -53.4(5) 2_755
C17 Cd1 N3 C15 84.6(6) .
O1W Cd1 N3 C14 21.2(6) .
N3 Cd1 N3 C14 -158.8(6) 2_755
O2 Cd1 N3 C14 -63.1(6) .
O2 Cd1 N3 C14 105.6(6) 2_755
O1 Cd1 N3 C14 159.2(6) 2_755
O1 Cd1 N3 C14 -116.8(6) .
C17 Cd1 N3 C14 132.2(6) 2_755
C17 Cd1 N3 C14 -89.8(6) .
O1W Cd1 O1 C17 -1.2(5) .
N3 Cd1 O1 C17 90.9(5) .
N3 Cd1 O1 C17 -92.3(5) 2_755
O2 Cd1 O1 C17 1.3(4) .
O2 Cd1 O1 C17 -178.2(4) 2_755
O1 Cd1 O1 C17 178.8(5) 2_755
C17 Cd1 O1 C17 179.4(3) 2_755
C7 N2 C6 C1 0.0(8) .
C10 N2 C6 C1 176.5(7) .
C7 N2 C6 C5 -178.3(8) .
C10 N2 C6 C5 -1.8(13) .
C4 C3 C2 C1 1.6(13) .
C14 N3 C15 C11 -1.3(11) .
Cd1 N3 C15 C11 -175.9(5) .
C12 C11 C15 N3 2.2(11) .
C10 C11 C15 N3 -177.7(7) .
C7 N1 C1 C6 0.7(8) .
C7 N1 C1 C2 -179.8(8) .
N2 C6 C1 N1 -0.4(8) .
C5 C6 C1 N1 178.0(7) .
N2 C6 C1 C2 -180.0(7) .
C5 C6 C1 C2 -1.5(12) .
C3 C2 C1 N1 179.8(8) .
C3 C2 C1 C6 -0.7(11) .
N4 N4 C9 C7 178.8(8) 7_756
N4 N4 C9 C8 1.0(13) 7_756
C15 N3 C14 C13 -0.8(12) .
Cd1 N3 C14 C13 173.5(6) .
C7 N2 C10 C11 -102.9(9) .
C6 N2 C10 C11 81.5(10) .
C12 C11 C10 N2 16.8(11) .
C15 C11 C10 N2 -163.3(7) .
C2 C3 C4 C5 -0.3(14) .
C1 N1 C7 N2 -0.7(9) .
C1 N1 C7 C9 177.0(7) .
C6 N2 C7 N1 0.5(9) .
C10 N2 C7 N1 -175.7(8) .
C6 N2 C7 C9 -177.1(7) .
C10 N2 C7 C9 6.7(13) .
N4 C9 C7 N1 -163.4(7) .
C8 C9 C7 N1 14.6(12) .
N4 C9 C7 N2 14.1(12) .
C8 C9 C7 N2 -167.9(8) .
N3 C14 C13 C12 1.8(13) .
C3 C4 C5 C6 -1.9(13) .
N2 C6 C5 C4 -179.2(8) .
C1 C6 C5 C4 2.8(12) .
C14 C13 C12 C11 -0.8(13) .
C15 C11 C12 C13 -1.1(11) .
C10 C11 C12 C13 178.8(8) .
Cd1 O2 C17 O1 2.5(8) .
Cd1 O2 C17 C16 -176.7(7) .
Cd1 O1 C17 O2 -2.4(8) .
Cd1 O1 C17 C16 176.8(7) .
O1W Cd1 C17 O2 -3.2(5) .
N3 Cd1 C17 O2 89.1(5) .
N3 Cd1 C17 O2 -95.4(5) 2_755
O2 Cd1 C17 O2 -177.8(4) 2_755
O1 Cd1 C17 O2 176.4(4) 2_755
O1 Cd1 C17 O2 177.7(8) .
C17 Cd1 C17 O2 176.8(5) 2_755
O1W Cd1 C17 O1 179.1(4) .
N3 Cd1 C17 O1 -88.6(5) .
N3 Cd1 C17 O1 86.9(5) 2_755
O2 Cd1 C17 O1 -177.7(8) .
O2 Cd1 C17 O1 4.6(11) 2_755
O1 Cd1 C17 O1 -1.3(6) 2_755
C17 Cd1 C17 O1 -0.9(4) 2_755
O1W Cd1 C17 C16 52(11) .
N3 Cd1 C17 C16 144(11) .
N3 Cd1 C17 C16 -40(11) 2_755
O2 Cd1 C17 C16 55(11) .
O2 Cd1 C17 C16 -122(11) 2_755
O1 Cd1 C17 C16 -128(11) 2_755
O1 Cd1 C17 C16 -127(11) .
C17 Cd1 C17 C16 -128(11) 2_755
